data_7201619
loop_
_publ_author_name
'Ye, Junwei'
'Liu, Yu'
'Zhao, Yunfeng'
'Mu, Xiaoyue'
'Zhang, Ping'
'Wang, Yue'

_publ_section_title
;
 Porous lanthanide--copper coordination frameworks exhibiting
 reversible single-crystal-to-single-crystal transformation based on
 variable coordination number and geometry
;
_journal_issue 5
_journal_name_full CrystEngComm
_journal_page_first 598
_journal_paper_doi 10.1039/b712280b
_journal_volume 10
_journal_year 2008
_chemical_formula_sum 'C32 H32 Cu Gd2 N4 O34'
_chemical_formula_weight 1394.66
_chemical_name_systematic
;
?
;
_space_group_IT_number 2
_symmetry_cell_setting triclinic
_symmetry_space_group_name_Hall '-P 1'
_symmetry_space_group_name_H-M 'P -1'
_atom_sites_solution_hydrogens geom
_atom_sites_solution_primary direct
_atom_sites_solution_secondary difmap
_audit_creation_method SHELXL-97
_cell_angle_alpha 83.08(3)
_cell_angle_beta 74.54(3)
_cell_angle_gamma 69.67(3)
_cell_formula_units_Z 1
_cell_length_a 10.464(2)
_cell_length_b 10.607(2)
_cell_length_c 11.353(2)
_cell_measurement_reflns_used 11272
_cell_measurement_temperature 293(2)
_cell_measurement_theta_max 27.52
_cell_measurement_theta_min 3.16
_cell_volume 1138.3(5)
_computing_cell_refinement PROCESS-AUTO
_computing_data_collection PROCESS-AUTO
_computing_data_reduction PROCESS-AUTO
_computing_molecular_graphics 'SHELXL-97 (Sheldrick, 1997)'
_computing_publication_material 'SHELXL-97 (Sheldrick, 1997)'
_computing_structure_refinement 'SHELXL-97 (Sheldrick, 1997)'
_computing_structure_solution 'SHELXS-97 (Sheldrick, 1990)'
_diffrn_ambient_temperature 293(2)
_diffrn_detector_area_resol_mean 10.0
_diffrn_measured_fraction_theta_full 0.991
_diffrn_measured_fraction_theta_max 0.991
_diffrn_measurement_device_type 'Rigaku RAXIS-RAPID'
_diffrn_measurement_method 'Omega scan'
_diffrn_radiation_monochromator graphite
_diffrn_radiation_source 'fine-focus sealed tube'
_diffrn_radiation_type MoK\a
_diffrn_radiation_wavelength 0.71073
_diffrn_reflns_av_R_equivalents 0.0162
_diffrn_reflns_av_sigmaI/netI 0.0196
_diffrn_reflns_limit_h_max 13
_diffrn_reflns_limit_h_min -13
_diffrn_reflns_limit_k_max 13
_diffrn_reflns_limit_k_min -13
_diffrn_reflns_limit_l_max 14
_diffrn_reflns_limit_l_min -14
_diffrn_reflns_number 11272
_diffrn_reflns_theta_full 27.48
_diffrn_reflns_theta_max 27.48
_diffrn_reflns_theta_min 3.16
_diffrn_standards_decay_% 0
_diffrn_standards_interval_count 0
_diffrn_standards_interval_time .
_diffrn_standards_number 0
_exptl_absorpt_coefficient_mu 3.457
_exptl_absorpt_correction_T_max 0.4380
_exptl_absorpt_correction_T_min 0.2545
_exptl_absorpt_correction_type empirical
_exptl_absorpt_process_details
;
Higashi, T. (1995) Progrom for Absorption Correcttion.
Rigaku Corporation, Tokyo, Japan.
;
_exptl_crystal_colour blue
_exptl_crystal_density_diffrn 2.034
_exptl_crystal_density_meas ?
_exptl_crystal_density_method .
_exptl_crystal_description block
_exptl_crystal_F_000 681
_exptl_crystal_size_max 0.55
_exptl_crystal_size_mid 0.35
_exptl_crystal_size_min 0.29
_refine_diff_density_max 1.792
_refine_diff_density_min -0.936
_refine_diff_density_rms 0.191
_refine_ls_extinction_coef 0
_refine_ls_extinction_method none
_refine_ls_goodness_of_fit_ref 1.026
_refine_ls_hydrogen_treatment constr
_refine_ls_matrix_type full
_refine_ls_number_parameters 331
_refine_ls_number_reflns 5178
_refine_ls_number_restraints 0
_refine_ls_restrained_S_all 1.026
_refine_ls_R_factor_all 0.0277
_refine_ls_R_factor_gt 0.0265
_refine_ls_shift/su_max 0.001
_refine_ls_shift/su_mean 0.000
_refine_ls_structure_factor_coef Fsqd
_refine_ls_weighting_details 'calc w=1/[\s^2^(Fo^2^)+(0.0785P)^2^+1.9918P] where P=(Fo^2^+2Fc^2^)/3'
_refine_ls_weighting_scheme calc
_refine_ls_wR_factor_gt 0.0957
_refine_ls_wR_factor_ref 0.0992
_reflns_number_gt 4994
_reflns_number_total 5178
_reflns_threshold_expression >2sigma(I)
_cod_data_source_file b712280b.txt
_cod_data_source_block 1a
_cod_depositor_comments
;
The following automatic conversions were performed:
'_symmetry_cell_setting' value 'Triclinic' changed to 'triclinic'
according to '/home/saulius/struct/CIF-dictionaries/cif_core.dic'
dictionary named 'cif_core.dic' version 2.4.1 from 2010-06-29.

Automatic conversion script
Id: cif_fix_enum 1527 2010-12-29 10:47:43Z saulius 
;
_cod_original_cell_volume 1138.4(4)
_cod_original_sg_symbol_H-M 'P-1 '
_cod_database_code 7201619

loop_
_symmetry_equiv_pos_as_xyz
'x, y, z'
'-x, -y, -z'

loop_
_atom_site_label
_atom_site_type_symbol
_atom_site_fract_x
_atom_site_fract_y
_atom_site_fract_z
_atom_site_U_iso_or_equiv
_atom_site_adp_type
_atom_site_occupancy
_atom_site_symmetry_multiplicity
_atom_site_calc_flag
_atom_site_refinement_flags
_atom_site_disorder_assembly
_atom_site_disorder_group
Gd1 Gd 0.587870(16) 0.598593(15) 0.629855(14) 0.01537(8) Uani 1 1 d . . .
Cu1 Cu 0.0000 1.5000 0.5000 0.01911(14) Uani 1 2 d S . .
O1 O 0.3967(3) 0.6189(3) 0.4044(3) 0.0277(6) Uani 1 1 d . . .
O2 O 0.4725(3) 0.7450(3) 0.4923(3) 0.0282(6) Uani 1 1 d . . .
O3 O 0.2769(3) 1.2506(3) 0.4454(3) 0.0321(7) Uani 1 1 d . . .
O4 O 0.0466(3) 1.3196(3) 0.4542(3) 0.0272(6) Uani 1 1 d . . .
O5 O -0.1210(6) 1.0601(4) 0.2576(6) 0.0726(17) Uani 1 1 d . . .
O6 O -0.0481(5) 0.8486(4) 0.2736(5) 0.0580(12) Uani 1 1 d . . .
O7 O 1.0046(3) 0.4401(3) 0.6690(2) 0.0234(6) Uani 1 1 d . . .
O8 O 0.7741(3) 0.4945(4) 0.7194(3) 0.0282(6) Uani 1 1 d . . .
O9 O 0.5320(3) 0.4757(4) 1.1638(3) 0.0333(7) Uani 1 1 d . . .
O10 O 0.6595(3) 0.3883(3) 1.2971(2) 0.0251(6) Uani 1 1 d . . .
O11 O 1.1750(4) 0.2511(5) 1.1563(3) 0.0512(11) Uani 1 1 d . . .
O12 O 1.2707(4) 0.2323(7) 0.9652(4) 0.0741(18) Uani 1 1 d . . .
O13 O 0.5004(6) 0.7790(5) 0.7677(4) 0.0653(14) Uani 1 1 d . . .
O14 O 0.7454(3) 0.5214(3) 0.4349(3) 0.0285(6) Uani 1 1 d . . .
O15 O 0.4358(9) 0.7469(8) 0.0271(6) 0.099(2) Uani 1 1 d . . .
O16 O 0.6234(9) 0.9229(11) 0.3059(8) 0.123(3) Uani 1 1 d . . .
O17 O 0.4569(15) 0.9729(12) 0.1313(12) 0.201(6) Uani 1 1 d . . .
N1 N -0.0382(4) 0.9562(4) 0.2831(4) 0.0337(9) Uani 1 1 d . . .
N2 N 1.1681(4) 0.2624(4) 1.0504(4) 0.0356(9) Uani 1 1 d . . .
C1 C 0.2820(4) 0.8535(4) 0.4041(3) 0.0185(7) Uani 1 1 d . . .
C2 C 0.2801(4) 0.9800(4) 0.4311(3) 0.0190(7) Uani 1 1 d . . .
H2 H 0.3509 0.9861 0.4628 0.023 Uiso 1 1 calc R . .
C3 C 0.1740(4) 1.0954(3) 0.4107(3) 0.0179(7) Uani 1 1 d . . .
C4 C 0.0671(4) 1.0872(4) 0.3634(4) 0.0212(7) Uani 1 1 d . . .
H4 H -0.0068 1.1637 0.3522 0.025 Uiso 1 1 calc R . .
C5 C 0.0742(4) 0.9622(4) 0.3338(4) 0.0218(7) Uani 1 1 d . . .
C6 C 0.1783(4) 0.8453(4) 0.3531(4) 0.0220(7) Uani 1 1 d . . .
H6 H 0.1793 0.7627 0.3325 0.026 Uiso 1 1 calc R . .
C7 C 0.3924(4) 0.7295(4) 0.4349(3) 0.0189(7) Uani 1 1 d . . .
C8 C 0.1685(4) 1.2319(4) 0.4389(3) 0.0202(7) Uani 1 1 d . . .
C9 C 0.8962(4) 0.4159(4) 0.8756(3) 0.0190(7) Uani 1 1 d . . .
C10 C 0.7734(4) 0.4416(4) 0.9682(3) 0.0212(7) Uani 1 1 d . . .
H10 H 0.6867 0.4818 0.9493 0.025 Uiso 1 1 calc R . .
C11 C 0.7803(4) 0.4071(4) 1.0888(3) 0.0225(7) Uani 1 1 d . . .
C12 C 0.9100(4) 0.3485(4) 1.1167(3) 0.0241(8) Uani 1 1 d . . .
H12 H 0.9158 0.3261 1.1973 0.029 Uiso 1 1 calc R . .
C13 C 1.0308(4) 0.3237(4) 1.0227(4) 0.0235(8) Uani 1 1 d . . .
C14 C 1.0249(4) 0.3564(4) 0.9023(3) 0.0206(7) Uani 1 1 d . . .
H14 H 1.1068 0.3384 0.8402 0.025 Uiso 1 1 calc R . .
C15 C 0.8893(4) 0.4538(4) 0.7455(3) 0.0173(6) Uani 1 1 d . . .
C16 C 0.6471(4) 0.4273(4) 1.1887(3) 0.0232(7) Uani 1 1 d . . .
H13A H 0.5124 0.7407 0.8430 0.028 Uiso 1 1 d . . .
H13B H 0.4312 0.8594 0.7771 0.028 Uiso 1 1 d . . .
H14A H 0.7834 0.5831 0.4130 0.028 Uiso 1 1 d . . .
H14B H 0.7306 0.4802 0.3795 0.028 Uiso 1 1 d . . .

loop_
_atom_site_aniso_label
_atom_site_aniso_U_11
_atom_site_aniso_U_22
_atom_site_aniso_U_33
_atom_site_aniso_U_23
_atom_site_aniso_U_13
_atom_site_aniso_U_12
Gd1 0.01517(11) 0.01440(11) 0.01763(12) -0.00069(7) -0.00710(7) -0.00382(7)
Cu1 0.0246(3) 0.0107(3) 0.0155(3) -0.0010(2) 0.0016(2) -0.0025(2)
O1 0.0298(15) 0.0129(12) 0.0384(16) -0.0011(11) -0.0068(12) -0.0053(11)
O2 0.0279(15) 0.0240(14) 0.0357(16) 0.0038(12) -0.0186(12) -0.0056(12)
O3 0.0364(17) 0.0214(14) 0.0476(19) 0.0022(12) -0.0185(14) -0.0153(13)
O4 0.0299(15) 0.0127(12) 0.0349(16) -0.0051(11) -0.0065(12) -0.0018(11)
O5 0.071(3) 0.034(2) 0.138(5) 0.005(2) -0.085(3) -0.006(2)
O6 0.072(3) 0.0323(19) 0.097(3) 0.003(2) -0.059(3) -0.024(2)
O7 0.0173(13) 0.0295(15) 0.0194(13) 0.0026(11) -0.0018(10) -0.0059(11)
O8 0.0176(13) 0.0443(18) 0.0230(14) 0.0056(12) -0.0118(11) -0.0077(13)
O9 0.0190(14) 0.052(2) 0.0243(15) 0.0032(13) -0.0056(11) -0.0069(14)
O10 0.0230(13) 0.0344(16) 0.0176(12) -0.0007(11) -0.0041(10) -0.0097(12)
O11 0.0351(19) 0.085(3) 0.0322(18) 0.0145(19) -0.0198(15) -0.015(2)
O12 0.0188(18) 0.133(5) 0.044(2) -0.009(3) -0.0100(16) 0.011(2)
O13 0.077(3) 0.060(3) 0.060(3) -0.039(2) 0.012(2) -0.033(2)
O14 0.0272(15) 0.0360(16) 0.0251(14) -0.0068(12) -0.0003(11) -0.0164(13)
O15 0.113(6) 0.112(6) 0.078(4) -0.020(4) -0.036(4) -0.031(5)
O16 0.083(5) 0.193(10) 0.111(6) 0.008(6) -0.031(4) -0.067(6)
O17 0.188(12) 0.143(10) 0.193(11) -0.013(8) 0.038(9) -0.019(9)
N1 0.038(2) 0.0242(18) 0.049(2) 0.0019(16) -0.0272(18) -0.0109(16)
N2 0.0266(19) 0.043(2) 0.032(2) 0.0043(16) -0.0095(15) -0.0058(17)
C1 0.0213(17) 0.0137(16) 0.0206(17) 0.0004(12) -0.0075(13) -0.0045(13)
C2 0.0210(17) 0.0143(16) 0.0235(17) -0.0005(13) -0.0081(13) -0.0060(13)
C3 0.0208(17) 0.0120(15) 0.0207(16) 0.0016(12) -0.0059(13) -0.0054(13)
C4 0.0218(17) 0.0147(16) 0.0277(18) 0.0026(13) -0.0104(14) -0.0046(13)
C5 0.0225(18) 0.0184(17) 0.0294(19) 0.0021(14) -0.0159(15) -0.0064(14)
C6 0.0240(18) 0.0144(16) 0.031(2) -0.0004(14) -0.0130(15) -0.0051(14)
C7 0.0181(16) 0.0147(16) 0.0205(17) 0.0022(12) -0.0028(13) -0.0035(13)
C8 0.0284(19) 0.0151(16) 0.0201(17) 0.0009(12) -0.0088(14) -0.0090(14)
C9 0.0180(17) 0.0225(18) 0.0171(18) 0.0026(14) -0.0081(14) -0.0057(14)
C10 0.0158(16) 0.0273(19) 0.0205(17) 0.0016(14) -0.0072(13) -0.0060(14)
C11 0.0231(19) 0.0262(19) 0.0173(17) -0.0004(14) -0.0039(14) -0.0078(15)
C12 0.0238(19) 0.030(2) 0.0176(17) 0.0014(14) -0.0069(14) -0.0073(16)
C13 0.0189(18) 0.029(2) 0.0223(19) 0.0027(15) -0.0103(15) -0.0050(15)
C14 0.0152(16) 0.0265(19) 0.0184(17) 0.0017(14) -0.0065(13) -0.0039(14)
C15 0.0201(17) 0.0181(16) 0.0150(15) -0.0012(12) -0.0052(13) -0.0068(13)
C16 0.0220(18) 0.029(2) 0.0178(17) -0.0021(14) -0.0021(14) -0.0096(15)

loop_
_atom_type_symbol
_atom_type_description
_atom_type_scat_dispersion_real
_atom_type_scat_dispersion_imag
_atom_type_scat_source
C C 0.0033 0.0016 'International Tables Vol C Tables 4.2.6.8 and 6.1.1.4'
H H 0.0000 0.0000 'International Tables Vol C Tables 4.2.6.8 and 6.1.1.4'
N N 0.0061 0.0033 'International Tables Vol C Tables 4.2.6.8 and 6.1.1.4'
O O 0.0106 0.0060 'International Tables Vol C Tables 4.2.6.8 and 6.1.1.4'
Cu Cu 0.3201 1.2651 'International Tables Vol C Tables 4.2.6.8 and 6.1.1.4'
Gd Gd -0.1653 3.9035 'International Tables Vol C Tables 4.2.6.8 and 6.1.1.4'

loop_
_geom_angle_atom_site_label_1
_geom_angle_atom_site_label_2
_geom_angle_atom_site_label_3
_geom_angle
_geom_angle_site_symmetry_1
_geom_angle_site_symmetry_3
_geom_angle_publ_flag
O8 Gd1 O2 155.05(12) . . ?
O8 Gd1 O1 85.17(12) . 2_666 ?
O2 Gd1 O1 108.23(11) . 2_666 ?
O8 Gd1 O13 90.70(17) . . ?
O2 Gd1 O13 88.48(16) . . ?
O1 Gd1 O13 147.63(14) 2_666 . ?
O8 Gd1 O14 88.25(11) . . ?
O2 Gd1 O14 77.77(12) . . ?
O1 Gd1 O14 68.78(11) 2_666 . ?
O13 Gd1 O14 143.30(14) . . ?
O8 Gd1 O3 80.66(12) . 2_676 ?
O2 Gd1 O3 75.35(11) . 2_676 ?
O1 Gd1 O3 137.93(11) 2_666 2_676 ?
O13 Gd1 O3 72.27(14) . 2_676 ?
O14 Gd1 O3 71.37(11) . 2_676 ?
O8 Gd1 O10 129.74(11) . 2_667 ?
O2 Gd1 O10 74.50(11) . 2_667 ?
O1 Gd1 O10 79.03(11) 2_666 2_667 ?
O13 Gd1 O10 79.15(14) . 2_667 ?
O14 Gd1 O10 127.63(10) . 2_667 ?
O3 Gd1 O10 138.55(11) 2_676 2_667 ?
O8 Gd1 O9 77.87(11) . 2_667 ?
O2 Gd1 O9 124.89(11) . 2_667 ?
O1 Gd1 O9 77.38(12) 2_666 2_667 ?
O13 Gd1 O9 70.38(15) . 2_667 ?
O14 Gd1 O9 144.36(11) . 2_667 ?
O3 Gd1 O9 136.25(11) 2_676 2_667 ?
O10 Gd1 O9 52.24(10) 2_667 2_667 ?
O8 Gd1 C16 103.64(12) . 2_667 ?
O2 Gd1 C16 99.51(12) . 2_667 ?
O1 Gd1 C16 79.71(12) 2_666 2_667 ?
O13 Gd1 C16 70.10(15) . 2_667 ?
O14 Gd1 C16 145.28(11) . 2_667 ?
O3 Gd1 C16 142.14(12) 2_676 2_667 ?
O10 Gd1 C16 26.76(11) 2_667 2_667 ?
O9 Gd1 C16 25.78(11) 2_667 2_667 ?
O4 Cu1 O4 180.000(1) 2_586 . ?
O4 Cu1 O7 89.12(13) 2_586 1_465 ?
O4 Cu1 O7 90.88(13) . 1_465 ?
O4 Cu1 O7 90.88(13) 2_586 2_676 ?
O4 Cu1 O7 89.12(13) . 2_676 ?
O7 Cu1 O7 180.000(1) 1_465 2_676 ?
C7 O1 Gd1 172.9(3) . 2_666 ?
C7 O2 Gd1 129.6(3) . . ?
C8 O3 Gd1 141.4(3) . 2_676 ?
C8 O4 Cu1 124.9(3) . . ?
C15 O7 Cu1 117.7(2) . 1_645 ?
C15 O8 Gd1 165.3(3) . . ?
C16 O9 Gd1 91.2(2) . 2_667 ?
C16 O10 Gd1 93.0(2) . 2_667 ?
Gd1 O13 H13A 106.5 . . ?
Gd1 O13 H13B 136.7 . . ?
H13A O13 H13B 110.1 . . ?
Gd1 O14 H14A 102.2 . . ?
Gd1 O14 H14B 127.1 . . ?
H14A O14 H14B 120.1 . . ?
O5 N1 O6 122.5(4) . . ?
O5 N1 C5 118.4(4) . . ?
O6 N1 C5 119.1(4) . . ?
O12 N2 O11 123.2(4) . . ?
O12 N2 C13 117.9(4) . . ?
O11 N2 C13 118.7(4) . . ?
C6 C1 C2 119.4(3) . . ?
C6 C1 C7 121.0(3) . . ?
C2 C1 C7 119.5(3) . . ?
C3 C2 C1 120.6(3) . . ?
C3 C2 H2 119.7 . . ?
C1 C2 H2 119.7 . . ?
C2 C3 C4 120.1(3) . . ?
C2 C3 C8 121.9(3) . . ?
C4 C3 C8 117.9(3) . . ?
C5 C4 C3 118.0(3) . . ?
C5 C4 H4 121.0 . . ?
C3 C4 H4 121.0 . . ?
C6 C5 C4 123.2(4) . . ?
C6 C5 N1 119.7(3) . . ?
C4 C5 N1 117.1(3) . . ?
C5 C6 C1 118.5(3) . . ?
C5 C6 H6 120.7 . . ?
C1 C6 H6 120.7 . . ?
O1 C7 O2 124.7(4) . . ?
O1 C7 C1 118.4(3) . . ?
O2 C7 C1 116.8(3) . . ?
O3 C8 O4 126.2(4) . . ?
O3 C8 C3 120.0(4) . . ?
O4 C8 C3 113.8(3) . . ?
C14 C9 C10 120.6(3) . . ?
C14 C9 C15 119.2(3) . . ?
C10 C9 C15 120.2(3) . . ?
C11 C10 C9 120.1(3) . . ?
C11 C10 H10 120.0 . . ?
C9 C10 H10 120.0 . . ?
C12 C11 C10 119.7(4) . . ?
C12 C11 C16 120.0(3) . . ?
C10 C11 C16 120.2(4) . . ?
C11 C12 C13 119.1(4) . . ?
C11 C12 H12 120.4 . . ?
C13 C12 H12 120.4 . . ?
C14 C13 C12 121.5(4) . . ?
C14 C13 N2 118.6(4) . . ?
C12 C13 N2 119.8(4) . . ?
C9 C14 C13 119.0(4) . . ?
C9 C14 H14 120.5 . . ?
C13 C14 H14 120.5 . . ?
O8 C15 O7 124.3(3) . . ?
O8 C15 C9 119.4(3) . . ?
O7 C15 C9 116.3(3) . . ?
O9 C16 O10 122.2(4) . . ?
O9 C16 C11 120.1(4) . . ?
O10 C16 C11 117.7(4) . . ?
O9 C16 Gd1 63.1(2) . 2_667 ?
O10 C16 Gd1 60.2(2) . 2_667 ?
C11 C16 Gd1 166.8(3) . 2_667 ?

loop_
_geom_bond_atom_site_label_1
_geom_bond_atom_site_label_2
_geom_bond_distance
_geom_bond_site_symmetry_2
_geom_bond_publ_flag
Gd1 O8 2.312(3) . ?
Gd1 O2 2.329(3) . ?
Gd1 O1 2.328(3) 2_666 ?
Gd1 O13 2.386(4) . ?
Gd1 O14 2.417(3) . ?
Gd1 O3 2.427(3) 2_676 ?
Gd1 O10 2.458(3) 2_667 ?
Gd1 O9 2.522(3) 2_667 ?
Gd1 C16 2.828(4) 2_667 ?
Cu1 O4 1.904(3) 2_586 ?
Cu1 O4 1.904(3) . ?
Cu1 O7 1.955(3) 1_465 ?
Cu1 O7 1.955(3) 2_676 ?
O1 C7 1.245(5) . ?
O1 Gd1 2.328(3) 2_666 ?
O2 C7 1.253(5) . ?
O3 C8 1.239(5) . ?
O3 Gd1 2.427(3) 2_676 ?
O4 C8 1.273(5) . ?
O5 N1 1.201(6) . ?
O6 N1 1.202(5) . ?
O7 C15 1.257(5) . ?
O7 Cu1 1.955(3) 1_645 ?
O8 C15 1.234(5) . ?
O9 C16 1.230(5) . ?
O9 Gd1 2.522(3) 2_667 ?
O10 C16 1.275(5) . ?
O10 Gd1 2.458(3) 2_667 ?
O11 N2 1.214(5) . ?
O12 N2 1.214(6) . ?
O13 H13A 0.9216 . ?
O13 H13B 0.9024 . ?
O14 H14A 0.8590 . ?
O14 H14B 0.8807 . ?
N1 C5 1.463(5) . ?
N2 C13 1.459(5) . ?
C1 C6 1.390(5) . ?
C1 C2 1.404(5) . ?
C1 C7 1.495(5) . ?
C2 C3 1.382(5) . ?
C2 H2 0.9300 . ?
C3 C4 1.396(5) . ?
C3 C8 1.499(5) . ?
C4 C5 1.379(5) . ?
C4 H4 0.9300 . ?
C5 C6 1.377(5) . ?
C6 H6 0.9300 . ?
C9 C14 1.372(5) . ?
C9 C10 1.392(5) . ?
C9 C15 1.498(5) . ?
C10 C11 1.388(5) . ?
C10 H10 0.9300 . ?
C11 C12 1.387(6) . ?
C11 C16 1.511(5) . ?
C12 C13 1.387(6) . ?
C12 H12 0.9300 . ?
C13 C14 1.382(5) . ?
C14 H14 0.9300 . ?
C16 Gd1 2.828(4) 2_667 ?
